data_7127162
loop_
_publ_author_name
'Setter, Caitlin J.'
'Price, Michael B.'
'Conte, Luke'
'Schmitt, Wolfgang'
'Batten, Stuart R.'
'Richardson, Christopher'
'Hill, Matthew R.'
'Babarao, Ravichandar'
'Macreadie, Lauren K.'

_publ_section_title
;
 Mixed donor, phenanthroline photoactive MOFs with favourable
 CO<sub>2</sub> selectivity.
;
_journal_issue 87
_journal_name_full 'Chemical communications (Cambridge, England)'
_journal_page_first 13377
_journal_page_last 13380
_journal_paper_doi 10.1039/d0cc05715k
_journal_volume 56
_journal_year 2020
_chemical_formula_moiety '0.125(C416 H240 Mn8 N64 O32)'
_chemical_formula_sum 'C52 H30 Mn N8 O4'
_chemical_formula_weight 885.78
_chemical_name_common '[Mn(NCP2)2]'
_chemical_name_systematic catena-((4-(1H-imidazo[4,5-f][1,10]phenanthrolin-2-yl)biphenyl-4-carboxylato)-manganese)
_space_group_crystal_system orthorhombic
_space_group_IT_number 70
_space_group_name_Hall '-F 2uv 2vw'
_space_group_name_H-M_alt 'F d d d :2'
_atom_sites_solution_hydrogens geom
_atom_sites_solution_primary dual
_audit_creation_date 2020-06-08
_audit_creation_method
;
Olex2 1.2
(compiled 2018.05.29 svn.r3508 for OlexSys, GUI svn.r5506)
;
_audit_update_record
;
2020-06-17 deposited with the CCDC.	2020-09-02 downloaded from the CCDC.
;
_cell_angle_alpha 90
_cell_angle_beta 90
_cell_angle_gamma 90
_cell_formula_units_Z 16
_cell_length_a 17.6218(16)
_cell_length_b 36.0338(19)
_cell_length_c 50.356(2)
_cell_measurement_reflns_used 7872
_cell_measurement_temperature 123(10)
_cell_measurement_theta_max 72.117
_cell_measurement_theta_min 3.016
_cell_volume 31975(4)
_computing_cell_refinement 'CrysAlisPro 1.171.39.46 (Rigaku OD, 2018)'
_computing_data_collection 'CrysAlisPro 1.171.39.46 (Rigaku OD, 2018)'
_computing_data_reduction 'CrysAlisPro 1.171.39.46 (Rigaku OD, 2018)'
_computing_molecular_graphics 'Olex2 (Dolomanov et al., 2009)'
_computing_publication_material 'Olex2 (Dolomanov et al., 2009)'
_computing_structure_refinement 'ShelXL (Sheldrick, 2015)'
_computing_structure_solution 'ShelXT (Sheldrick, 2015)'
_diffrn_ambient_temperature 123(10)
_diffrn_measured_fraction_theta_full 0.999
_diffrn_measured_fraction_theta_max 0.997
_diffrn_measurement_device_type 'XtaLAB Synergy, Dualflex, HyPix'
_diffrn_measurement_method '\f and \w scans'
_diffrn_radiation_monochromator graphite
_diffrn_radiation_type CuK\a
_diffrn_radiation_wavelength 1.54178
_diffrn_reflns_av_R_equivalents 0.2340
_diffrn_reflns_av_unetI/netI 0.1437
_diffrn_reflns_Laue_measured_fraction_full 0.999
_diffrn_reflns_Laue_measured_fraction_max 0.997
_diffrn_reflns_limit_h_max 20
_diffrn_reflns_limit_h_min -21
_diffrn_reflns_limit_k_max 44
_diffrn_reflns_limit_k_min -44
_diffrn_reflns_limit_l_max 32
_diffrn_reflns_limit_l_min -62
_diffrn_reflns_number 43408
_diffrn_reflns_point_group_measured_fraction_full 0.999
_diffrn_reflns_point_group_measured_fraction_max 0.997
_diffrn_reflns_theta_full 67.679
_diffrn_reflns_theta_max 72.117
_diffrn_reflns_theta_min 3.016
_diffrn_source 'micro-focus sealed X-ray tube'
_diffrn_standards_number 0
_exptl_absorpt_coefficient_mu 1.596
_exptl_absorpt_correction_T_max 1.00000
_exptl_absorpt_correction_T_min 0.5754
_exptl_absorpt_correction_type multi-scan
_exptl_absorpt_process_details 'G. M. Sheldrick, (1996). SADABS. University of Gottingen, Germany.'
_exptl_crystal_colour orange
_exptl_crystal_density_diffrn 0.736
_exptl_crystal_description plate
_exptl_crystal_F_000 7280
_exptl_crystal_size_max 0.06
_exptl_crystal_size_mid 0.04
_exptl_crystal_size_min 0.01
_refine_diff_density_max 0.664
_refine_diff_density_min -0.464
_refine_diff_density_rms 0.124
_refine_ls_extinction_coef 0.000070(10)
_refine_ls_extinction_expression Fc^*^=kFc[1+0.001xFc^2^\l^3^/sin(2\q)]^-1/4^
_refine_ls_extinction_method 'SHELXL-2014/7 (Sheldrick 2014'
_refine_ls_goodness_of_fit_ref 0.925
_refine_ls_hydrogen_treatment constr
_refine_ls_matrix_type full
_refine_ls_number_parameters 295
_refine_ls_number_reflns 7872
_refine_ls_number_restraints 0
_refine_ls_restrained_S_all 0.925
_refine_ls_R_factor_all 0.1638
_refine_ls_R_factor_gt 0.0958
_refine_ls_shift/su_max 0.000
_refine_ls_shift/su_mean 0.000
_refine_ls_structure_factor_coef Fsqd
_refine_ls_weighting_details 'w=1/[\s^2^(Fo^2^)+(0.1429P)^2^] where P=(Fo^2^+2Fc^2^)/3'
_refine_ls_weighting_scheme calc
_refine_ls_wR_factor_gt 0.2380
_refine_ls_wR_factor_ref 0.2762
_reflns_Friedel_coverage 0.000
_reflns_number_gt 3310
_reflns_number_total 7872
_reflns_threshold_expression 'I > 2\s(I)'
_cod_data_source_file d0cc05715k2.cif
_cod_data_source_block Mn_NCP2
_cod_depositor_comments 'Adding full bibliography for 7127162--7127163.cif.'
_cod_original_sg_symbol_H-M 'F d d d'
_cod_database_code 7127162
_shelx_shelxl_version_number 2014/7
_shelx_space_group_comment
;
The symmetry employed for this shelxl refinement is uniquely defined
by the following loop, which should always be used as a source of
symmetry information in preference to the above space-group names.
They are only intended as comments.
;
_olex2_refinement_description
;
1. Fixed Uiso
 At 1.2 times of:
  All C(H) groups, All N(H) groups
2.a Aromatic/amide H refined with riding coordinates:
 N1(H1), C22(H22), C23(H23), C24(H24), C17(H17), C9(H9), C18(H18), C10(H10),
 C7(H7), C19(H19), C6(H6), C12(H12), C3(H3), C13(H13), C4(H4)
;
_olex2_submission_special_instructions 'No special instructions were received'

loop_
_space_group_symop_operation_xyz
'x, y, z'
'-x+3/4, -y+3/4, z'
'-x+3/4, y, -z+3/4'
'x, -y+3/4, -z+3/4'
'x, y+1/2, z+1/2'
'-x+3/4, -y+5/4, z+1/2'
'-x+3/4, y+1/2, -z+5/4'
'x, -y+5/4, -z+5/4'
'x+1/2, y, z+1/2'
'-x+5/4, -y+3/4, z+1/2'
'-x+5/4, y, -z+5/4'
'x+1/2, -y+3/4, -z+5/4'
'x+1/2, y+1/2, z'
'-x+5/4, -y+5/4, z'
'-x+5/4, y+1/2, -z+3/4'
'x+1/2, -y+5/4, -z+3/4'
'-x, -y, -z'
'x-3/4, y-3/4, -z'
'x-3/4, -y, z-3/4'
'-x, y-3/4, z-3/4'
'-x, -y+1/2, -z+1/2'
'x-3/4, y-1/4, -z+1/2'
'x-3/4, -y+1/2, z-1/4'
'-x, y-1/4, z-1/4'
'-x+1/2, -y, -z+1/2'
'x-1/4, y-3/4, -z+1/2'
'x-1/4, -y, z-1/4'
'-x+1/2, y-3/4, z-1/4'
'-x+1/2, -y+1/2, -z'
'x-1/4, y-1/4, -z'
'x-1/4, -y+1/2, z-3/4'
'-x+1/2, y-1/4, z-3/4'

loop_
_atom_site_label
_atom_site_type_symbol
_atom_site_fract_x
_atom_site_fract_y
_atom_site_fract_z
_atom_site_U_iso_or_equiv
_atom_site_adp_type
_atom_site_occupancy
_atom_site_site_symmetry_order
_atom_site_calc_flag
_atom_site_refinement_flags_posn
_atom_site_refinement_flags_adp
_atom_site_refinement_flags_occupancy
_atom_site_disorder_assembly
_atom_site_disorder_group
Mn1 Mn 0.8750 0.8750 0.58545(2) 0.0615(4) Uani 1 2 d S T P . .
O1 O 0.8156(2) 0.84258(8) 0.55640(6) 0.0733(9) Uani 1 1 d . . . . .
O2 O 0.7398(2) 0.89194(9) 0.55706(6) 0.0770(10) Uani 1 1 d . . . . .
N4 N 0.1660(3) 0.68341(10) 0.34913(6) 0.0685(11) Uani 1 1 d . . . . .
N3 N 0.2189(2) 0.61804(10) 0.36775(7) 0.0686(11) Uani 1 1 d . . . . .
N1 N 0.3858(3) 0.69101(11) 0.42623(7) 0.0753(12) Uani 1 1 d . . . . .
H1 H 0.4122 0.6753 0.4351 0.090 Uiso 1 1 calc R . . . .
N2 N 0.3405(3) 0.74572(11) 0.41152(8) 0.0815(12) Uani 1 1 d . . . . .
C1 C 0.7564(3) 0.86013(13) 0.54882(8) 0.0675(13) Uani 1 1 d . . . . .
C2 C 0.7044(3) 0.84130(12) 0.52992(8) 0.0689(13) Uani 1 1 d . . . . .
C21 C 0.2186(3) 0.68458(12) 0.36850(8) 0.0678(13) Uani 1 1 d . . . . .
C15 C 0.3327(3) 0.68318(13) 0.40772(8) 0.0731(14) Uani 1 1 d . . . . .
C26 C 0.3040(3) 0.71709(13) 0.39871(9) 0.0754(14) Uani 1 1 d . . . . .
C22 C 0.1402(3) 0.71552(12) 0.33966(8) 0.0723(14) Uani 1 1 d . . . . .
H22 H 0.1047 0.7149 0.3260 0.087 Uiso 1 1 calc R . . . .
C16 C 0.3040(3) 0.64829(12) 0.39816(8) 0.0710(14) Uani 1 1 d . . . . .
C23 C 0.1634(4) 0.74972(13) 0.34909(10) 0.0843(16) Uani 1 1 d . . . . .
H23 H 0.1427 0.7714 0.3422 0.101 Uiso 1 1 calc R . . . .
C14 C 0.3893(4) 0.72904(14) 0.42808(10) 0.0833(16) Uani 1 1 d . . . . .
C20 C 0.2478(3) 0.64930(12) 0.37849(7) 0.0674(13) Uani 1 1 d . . . . .
C24 C 0.2162(4) 0.75135(13) 0.36827(10) 0.0866(17) Uani 1 1 d . . . . .
H24 H 0.2323 0.7743 0.3746 0.104 Uiso 1 1 calc R . . . .
C17 C 0.3287(4) 0.61353(14) 0.40714(9) 0.0816(16) Uani 1 1 d . . . . .
H17 H 0.3652 0.6119 0.4204 0.098 Uiso 1 1 calc R . . . .
C25 C 0.2471(3) 0.71872(12) 0.37868(8) 0.0768(14) Uani 1 1 d . . . . .
C9 C 0.5436(4) 0.74713(14) 0.47797(10) 0.0908(18) Uani 1 1 d . . . . .
H9 H 0.5765 0.7334 0.4886 0.109 Uiso 1 1 calc R . . . .
C11 C 0.4434(3) 0.74775(14) 0.44549(10) 0.0849(16) Uani 1 1 d . . . . .
C18 C 0.2988(4) 0.58205(15) 0.39622(10) 0.0846(16) Uani 1 1 d . . . . .
H18 H 0.3147 0.5588 0.4019 0.102 Uiso 1 1 calc R . . . .
C8 C 0.5482(4) 0.78539(15) 0.47816(11) 0.0893(17) Uani 1 1 d . . . . .
C10 C 0.4909(4) 0.72870(15) 0.46231(10) 0.0899(18) Uani 1 1 d . . . . .
H10 H 0.4877 0.7030 0.4632 0.108 Uiso 1 1 calc R . . . .
C7 C 0.6414(4) 0.85843(15) 0.51997(10) 0.0900(18) Uani 1 1 d . . . . .
H7 H 0.6322 0.8830 0.5246 0.108 Uiso 1 1 calc R . . . .
C19 C 0.2451(3) 0.58534(13) 0.37681(10) 0.0785(14) Uani 1 1 d . . . . .
H19 H 0.2255 0.5637 0.3694 0.094 Uiso 1 1 calc R . . . .
C6 C 0.5912(4) 0.84080(14) 0.50346(12) 0.0922(18) Uani 1 1 d . . . . .
H6 H 0.5482 0.8534 0.4977 0.111 Uiso 1 1 calc R . . . .
C5 C 0.6028(4) 0.80510(14) 0.49522(10) 0.0844(16) Uani 1 1 d . . . . .
C12 C 0.4481(4) 0.78665(16) 0.44471(13) 0.111(2) Uani 1 1 d . . . . .
H12 H 0.4163 0.8001 0.4336 0.133 Uiso 1 1 calc R . . . .
C3 C 0.7174(4) 0.80593(15) 0.52079(13) 0.106(2) Uani 1 1 d . . . . .
H3 H 0.7614 0.7937 0.5260 0.127 Uiso 1 1 calc R . . . .
C13 C 0.5004(4) 0.80501(16) 0.46060(13) 0.109(2) Uani 1 1 d . . . . .
H13 H 0.5040 0.8307 0.4597 0.131 Uiso 1 1 calc R . . . .
C4 C 0.6681(4) 0.78821(17) 0.50439(14) 0.117(3) Uani 1 1 d . . . . .
H4 H 0.6786 0.7640 0.4992 0.141 Uiso 1 1 calc R . . . .

loop_
_atom_site_aniso_label
_atom_site_aniso_U_11
_atom_site_aniso_U_22
_atom_site_aniso_U_33
_atom_site_aniso_U_23
_atom_site_aniso_U_13
_atom_site_aniso_U_12
Mn1 0.0674(9) 0.0637(5) 0.0535(4) 0.000 0.000 0.0017(5)
O1 0.077(3) 0.0750(19) 0.0678(16) -0.0037(13) -0.0108(17) 0.0058(18)
O2 0.084(3) 0.0714(18) 0.0758(17) -0.0171(14) -0.0055(18) -0.0020(18)
N4 0.075(3) 0.075(2) 0.0549(17) 0.0021(15) 0.002(2) -0.003(2)
N3 0.072(3) 0.065(2) 0.0681(18) -0.0048(15) -0.005(2) -0.004(2)
N1 0.079(4) 0.079(2) 0.0684(19) -0.0086(17) -0.012(2) 0.005(2)
N2 0.090(4) 0.070(2) 0.085(2) -0.0149(19) -0.025(3) 0.006(2)
C1 0.076(4) 0.072(3) 0.055(2) 0.0001(19) 0.003(2) -0.008(3)
C2 0.079(4) 0.065(2) 0.063(2) -0.0040(18) -0.008(2) 0.002(3)
C21 0.074(4) 0.070(3) 0.060(2) 0.0013(18) 0.002(2) -0.002(2)
C15 0.081(4) 0.082(3) 0.057(2) -0.0088(19) -0.008(2) -0.002(3)
C26 0.081(4) 0.072(3) 0.073(2) -0.003(2) -0.009(3) 0.007(3)
C22 0.080(4) 0.072(3) 0.065(2) 0.0059(19) -0.008(2) -0.003(3)
C16 0.091(4) 0.063(2) 0.060(2) -0.0028(18) 0.001(2) 0.007(3)
C23 0.100(5) 0.069(3) 0.085(3) 0.003(2) -0.023(3) 0.004(3)
C14 0.092(5) 0.078(3) 0.080(3) -0.015(2) -0.015(3) 0.005(3)
C20 0.075(4) 0.074(3) 0.054(2) -0.0011(18) -0.001(2) 0.003(3)
C24 0.102(5) 0.065(3) 0.093(3) -0.002(2) -0.020(3) -0.005(3)
C17 0.090(5) 0.086(3) 0.069(2) 0.000(2) -0.012(3) 0.013(3)
C25 0.093(4) 0.072(3) 0.065(2) -0.010(2) -0.010(3) 0.010(3)
C9 0.100(5) 0.084(3) 0.088(3) -0.015(3) -0.034(3) 0.007(3)
C11 0.086(5) 0.078(3) 0.090(3) -0.027(2) -0.024(3) 0.002(3)
C18 0.086(5) 0.077(3) 0.090(3) 0.007(2) -0.023(3) 0.000(3)
C8 0.088(5) 0.088(3) 0.092(3) -0.027(3) -0.030(3) 0.014(3)
C10 0.109(5) 0.078(3) 0.083(3) -0.011(2) -0.027(3) 0.006(3)
C7 0.105(5) 0.074(3) 0.092(3) -0.011(2) -0.030(3) 0.006(3)
C19 0.083(4) 0.073(3) 0.080(3) -0.007(2) -0.013(3) 0.002(3)
C6 0.085(5) 0.077(3) 0.115(4) -0.024(3) -0.040(4) 0.020(3)
C5 0.085(5) 0.084(3) 0.085(3) -0.020(2) -0.028(3) 0.009(3)
C12 0.114(6) 0.088(4) 0.131(5) -0.032(3) -0.059(4) 0.019(4)
C3 0.099(5) 0.085(3) 0.133(5) -0.033(3) -0.050(4) 0.028(3)
C13 0.123(6) 0.077(3) 0.127(4) -0.028(3) -0.065(5) 0.015(4)
C4 0.121(6) 0.088(4) 0.143(5) -0.046(4) -0.073(5) 0.027(4)

loop_
_atom_type_symbol
_atom_type_description
_atom_type_scat_dispersion_real
_atom_type_scat_dispersion_imag
_atom_type_scat_source
C C 0.0181 0.0091 'International Tables Vol C Tables 4.2.6.8 and 6.1.1.4'
H H 0.0000 0.0000 'International Tables Vol C Tables 4.2.6.8 and 6.1.1.4'
Mn Mn -0.5299 2.8052 'International Tables Vol C Tables 4.2.6.8 and 6.1.1.4'
N N 0.0311 0.0180 'International Tables Vol C Tables 4.2.6.8 and 6.1.1.4'
O O 0.0492 0.0322 'International Tables Vol C Tables 4.2.6.8 and 6.1.1.4'

loop_
_geom_angle_atom_site_label_1
_geom_angle_atom_site_label_2
_geom_angle_atom_site_label_3
_geom_angle
_geom_angle_site_symmetry_1
_geom_angle_site_symmetry_3
_geom_angle_publ_flag
O1 Mn1 O1 93.99(18) . 2_665 ?
O1 Mn1 N4 82.01(13) 2_665 20_666 ?
O1 Mn1 N4 122.85(14) 2_665 31_666 ?
O1 Mn1 N4 122.85(14) . 20_666 ?
O1 Mn1 N4 82.00(13) . 31_666 ?
O1 Mn1 N3 94.07(13) 2_665 31_666 ?
O1 Mn1 N3 151.64(13) 2_665 20_666 ?
O1 Mn1 N3 94.06(13) . 20_666 ?
O1 Mn1 N3 151.64(13) . 31_666 ?
N4 Mn1 N4 145.61(16) 20_666 31_666 ?
N4 Mn1 N3 70.81(13) 31_666 31_666 ?
N4 Mn1 N3 85.21(13) 20_666 31_666 ?
N4 Mn1 N3 85.21(13) 31_666 20_666 ?
N4 Mn1 N3 70.81(13) 20_666 20_666 ?
N3 Mn1 N3 91.6(2) 31_666 20_666 ?
C1 O1 Mn1 109.4(3) . . ?
C21 N4 Mn1 117.1(3) . 23_565 ?
C22 N4 Mn1 125.0(3) . 23_565 ?
C22 N4 C21 117.9(4) . . ?
C20 N3 Mn1 117.2(3) . 23_565 ?
C19 N3 Mn1 125.0(3) . 23_565 ?
C19 N3 C20 117.8(4) . . ?
C15 N1 H1 126.7 . . ?
C15 N1 C14 106.7(4) . . ?
C14 N1 H1 126.7 . . ?
C14 N2 C26 104.8(4) . . ?
O1 C1 C2 118.0(4) . . ?
O2 C1 O1 122.9(4) . . ?
O2 C1 C2 119.1(5) . . ?
C7 C2 C1 122.0(4) . . ?
C7 C2 C3 115.6(5) . . ?
C3 C2 C1 122.4(5) . . ?
N4 C21 C20 117.7(4) . . ?
N4 C21 C25 122.0(4) . . ?
C25 C21 C20 120.3(4) . . ?
N1 C15 C26 107.0(4) . . ?
N1 C15 C16 131.1(4) . . ?
C26 C15 C16 121.9(5) . . ?
N2 C26 C15 109.5(4) . . ?
N2 C26 C25 129.1(4) . . ?
C15 C26 C25 121.4(4) . . ?
N4 C22 H22 118.3 . . ?
N4 C22 C23 123.4(4) . . ?
C23 C22 H22 118.3 . . ?
C20 C16 C15 117.5(4) . . ?
C17 C16 C15 124.3(5) . . ?
C17 C16 C20 118.1(4) . . ?
C22 C23 H23 120.3 . . ?
C24 C23 C22 119.4(5) . . ?
C24 C23 H23 120.3 . . ?
N1 C14 C11 122.1(5) . . ?
N2 C14 N1 112.1(4) . . ?
N2 C14 C11 125.8(5) . . ?
N3 C20 C21 117.2(4) . . ?
N3 C20 C16 121.9(4) . . ?
C16 C20 C21 120.9(4) . . ?
C23 C24 H24 119.9 . . ?
C23 C24 C25 120.2(5) . . ?
C25 C24 H24 119.9 . . ?
C16 C17 H17 120.3 . . ?
C18 C17 C16 119.5(5) . . ?
C18 C17 H17 120.3 . . ?
C21 C25 C26 117.9(4) . . ?
C24 C25 C21 117.0(5) . . ?
C24 C25 C26 125.1(4) . . ?
C8 C9 H9 119.3 . . ?
C8 C9 C10 121.5(5) . . ?
C10 C9 H9 119.3 . . ?
C10 C11 C14 122.5(5) . . ?
C10 C11 C12 118.7(5) . . ?
C12 C11 C14 118.9(5) . . ?
C17 C18 H18 120.5 . . ?
C19 C18 C17 118.9(5) . . ?
C19 C18 H18 120.5 . . ?
C9 C8 C5 121.6(5) . . ?
C9 C8 C13 117.4(5) . . ?
C13 C8 C5 120.9(5) . . ?
C9 C10 H10 119.4 . . ?
C11 C10 C9 121.2(5) . . ?
C11 C10 H10 119.4 . . ?
C2 C7 H7 118.7 . . ?
C2 C7 C6 122.5(5) . . ?
C6 C7 H7 118.7 . . ?
N3 C19 C18 123.8(5) . . ?
N3 C19 H19 118.1 . . ?
C18 C19 H19 118.1 . . ?
C7 C6 H6 119.2 . . ?
C5 C6 C7 121.6(5) . . ?
C5 C6 H6 119.2 . . ?
C6 C5 C8 122.2(5) . . ?
C6 C5 C4 116.0(5) . . ?
C4 C5 C8 121.8(5) . . ?
C11 C12 H12 120.0 . . ?
C13 C12 C11 119.9(6) . . ?
C13 C12 H12 120.0 . . ?
C2 C3 H3 118.9 . . ?
C4 C3 C2 122.2(6) . . ?
C4 C3 H3 118.9 . . ?
C8 C13 H13 119.4 . . ?
C12 C13 C8 121.3(5) . . ?
C12 C13 H13 119.4 . . ?
C5 C4 H4 119.0 . . ?
C3 C4 C5 121.9(5) . . ?
C3 C4 H4 119.0 . . ?

loop_
_geom_bond_atom_site_label_1
_geom_bond_atom_site_label_2
_geom_bond_distance
_geom_bond_site_symmetry_2
_geom_bond_publ_flag
Mn1 O1 2.145(3) . ?
Mn1 O1 2.145(3) 2_665 ?
Mn1 N4 2.329(4) 20_666 ?
Mn1 N4 2.329(4) 31_666 ?
Mn1 N3 2.333(4) 31_666 ?
Mn1 N3 2.333(4) 20_666 ?
O1 C1 1.278(6) . ?
O2 C1 1.253(5) . ?
N4 Mn1 2.329(4) 23_565 ?
N4 C21 1.347(6) . ?
N4 C22 1.331(6) . ?
N3 Mn1 2.333(4) 23_565 ?
N3 C20 1.349(6) . ?
N3 C19 1.345(6) . ?
N1 H1 0.8600 . ?
N1 C15 1.350(6) . ?
N1 C14 1.375(6) . ?
N2 C26 1.376(6) . ?
N2 C14 1.340(7) . ?
C1 C2 1.485(7) . ?
C2 C7 1.366(7) . ?
C2 C3 1.374(7) . ?
C21 C20 1.460(6) . ?
C21 C25 1.424(6) . ?
C15 C26 1.398(7) . ?
C15 C16 1.438(6) . ?
C26 C25 1.424(7) . ?
C22 H22 0.9300 . ?
C22 C23 1.383(7) . ?
C16 C20 1.402(7) . ?
C16 C17 1.401(6) . ?
C23 H23 0.9300 . ?
C23 C24 1.342(7) . ?
C14 C11 1.460(7) . ?
C24 H24 0.9300 . ?
C24 C25 1.397(7) . ?
C17 H17 0.9300 . ?
C17 C18 1.367(7) . ?
C9 H9 0.9300 . ?
C9 C8 1.381(7) . ?
C9 C10 1.387(7) . ?
C11 C10 1.375(7) . ?
C11 C12 1.404(8) . ?
C18 H18 0.9300 . ?
C18 C19 1.365(7) . ?
C8 C5 1.472(7) . ?
C8 C13 1.411(8) . ?
C10 H10 0.9300 . ?
C7 H7 0.9300 . ?
C7 C6 1.370(7) . ?
C19 H19 0.9300 . ?
C6 H6 0.9300 . ?
C6 C5 1.367(7) . ?
C5 C4 1.381(8) . ?
C12 H12 0.9300 . ?
C12 C13 1.388(8) . ?
C3 H3 0.9300 . ?
C3 C4 1.358(8) . ?
C13 H13 0.9300 . ?
C4 H4 0.9300 . ?

loop_
_geom_hbond_atom_site_label_D
_geom_hbond_atom_site_label_H
_geom_hbond_atom_site_label_A
_geom_hbond_distance_DH
_geom_hbond_distance_HA
_geom_hbond_distance_DA
_geom_hbond_angle_DHA
_geom_hbond_site_symmetry_A
N1 H1 O2 0.86 1.86 2.683(5) 158.9 30_556

loop_
_smtbx_masks_void_nr
_smtbx_masks_void_average_x
_smtbx_masks_void_average_y
_smtbx_masks_void_average_z
_smtbx_masks_void_volume
_smtbx_masks_void_count_electrons
_smtbx_masks_void_content
1 -0.238 -0.680 -0.304 19131.6 5287.6 ?
